data_1100418
loop_
_publ_author_name
'Grigoriev, E. V.'
'Yashina, N. S.'
'Prischenko, A. A.'
'Livantsov, M. V.'
'Petrosyan, V. S.'
'Massa, W.'
'Harms, K.'
'Wocadlo, S.'
'Pellerito, L.'

_publ_section_title
;
 Organotin(IV) complexes with tetraethyl ethylene- and propylene-diphosphonates
;
_journal_coden_ASTM AOCHEX
_journal_issue 1
_journal_name_full 'Applied Organometallic Chemistry'
_journal_page_first 11
_journal_page_last 22
_journal_paper_doi 10.1002/aoc.590090104
_journal_volume 9
_journal_year 1995
_chemical_formula_sum 'C23 H36 Cl2 O6 P2 Sn'
_space_group_IT_number 19
_symmetry_cell_setting orthorhombic
_symmetry_Int_Tables_number 19
_symmetry_space_group_name_Hall 'P 2ac 2ab'
_symmetry_space_group_name_H-M 'P 21 21 21'
_cell_angle_alpha 90
_cell_angle_beta 90
_cell_angle_gamma 90
_cell_formula_units_Z 4
_cell_length_a 12.780(4)
_cell_length_b 13.900(3)
_cell_length_c 16.427(5)
_cod_original_formula_sum 'C23 H36 Cl2 O6 P2 Sn1'
_cod_database_code 1100418

loop_
_symmetry_equiv_pos_site_id
_symmetry_equiv_pos_as_xyz
1 x,y,z
2 1/2-x,-y,1/2+z
3 1/2+x,1/2-y,-z
4 -x,1/2+y,1/2-z

loop_
_atom_site_label
_atom_site_type_symbol
_atom_site_fract_x
_atom_site_fract_y
_atom_site_fract_z
Sn1 Sn 0.0885(1) 0.2547(1) 0.8390(1)
Cl1 Cl 0.0132(4) 0.4074(3) 0.8896(3)
Cl2 Cl 0.1149(3) 0.1855(3) 0.9754(3)
C1 C -0.0566(11) 0.1852(12) 0.8188(10)
C2 C -0.1421(12) 0.2116(12) 0.8678(14)
C3 C -0.2458(14) 0.1744(13) 0.8532(11)
C4 C -0.2528(15) 0.1016(14) 0.7937(12)
C5 C -0.1699(14) 0.0758(13) 0.7486(11)
C6 C -0.0754(14) 0.1177(11) 0.7626(9)
C7 C 0.2382(12) 0.3102(12) 0.8260(9)
C8 C 0.2888(15) 0.3566(16) 0.8957(12)
C9 C 0.3885(23) 0.3923(19) 0.8871(17)
C10 C 0.4418(20) 0.3844(20) 0.8193(20)
C11 C 0.3972(15) 0.3479(15) 0.7480(15)
C12 C 0.2946(14) 0.3093(14) 0.7500(12)
P1 P 0.2299(3) 0.0283(3) 0.7941(3)
O1 O 0.1650(8) 0.1154(8) 0.7841(7)
P2 P -0.0174(4) -0.1654(3) 0.8767(3)
O2 O 0.0664(9) 0.3039(9) 0.6989(6)
O3 O 0.3020(9) 0.0249(8) 0.8696(8)
C13 C 0.3730(16) 0.1045(16) 0.9014(15)
C14 C 0.4675(17) 0.1039(18) 0.8739(16)
O4 O 0.3057(10) 0.012(1) 0.7228(9)
C15 C 0.3185(31) 0.0693(24) 0.5926(16)
C16 C 0.2676(20) 0.0065(22) 0.6368(15)
O5 O -0.0977(14) -0.1295(10) 0.9391(10)
C17 C -0.1679(26) -0.0634(20) 0.9306(19)
C18 C -0.2564(25) -0.0787(18) 0.9925(20)
O6 O 0.0394(9) -0.2488(11) 0.9227(6)
C19 C -0.0134(20) -0.3335(13) 0.9423(10)
C20 C -0.0483(30) -0.3334(22) 1.0330(17)
C21 C 0.1584(15) -0.0808(13) 0.8004(13)
C22 C 0.0715(19) -0.0645(13) 0.8697(14)
C23 C 0.2273(18) -0.1710(13) 0.8232(16)
H1 H -0.1313(12) 0.2551(12) 0.9116(14)
H2 H -0.3054(14) 0.1974(13) 0.8818(11)
H3 H -0.3178(15) 0.0700(14) 0.7853(12)
H4 H -0.1771(14) 0.0286(13) 0.7072(11)
H5 H -0.0182(14) 0.0974(11) 0.7299(9)
H6 H 0.2532(15) 0.3619(16) 0.9462(12)
H7 H 0.4199(23) 0.4240(19) 0.9321(17)
H8 H 0.513(2) 0.4041(20) 0.8185(20)
H9 H 0.4354(15) 0.3491(15) 0.6984(15)
H10 H 0.2637(14) 0.2833(14) 0.7023(12)
H11 H 0.3408(16) 0.1673(16) 0.8878(15)
H12 H 0.3758(16) 0.0997(16) 0.9615(15)
H13 H 0.5068(17) 0.1573(18) 0.8979(16)
H14 H 0.4663(17) 0.1109(18) 0.8145(16)
H15 H 0.5013(17) 0.0429(18) 0.8882(16)
H16 H 0.2939(31) 0.0658(24) 0.5361(16)
H17 H 0.3935(31) 0.0551(24) 0.5945(16)
H18 H 0.3060(31) 0.1341(24) 0.6140(16)
H19 H 0.2792(20) -0.0591(22) 0.6150(15)
H20 H 0.1917(20) 0.0203(22) 0.6348(15)
H21 H -0.1966(26) -0.0655(20) 0.8746(19)
H22 H -0.1357(26) 0.0006(20) 0.9391(19)
H23 H -0.3091(25) -0.0281(18) 0.9859(20)
H24 H -0.2277(25) -0.0762(18) 1.0478(20)
H25 H -0.2888(25) -0.1417(18) 0.9833(20)
H26 H 0.033(2) -0.3892(13) 0.9322(10)
H27 H -0.0757(20) -0.3402(13) 0.9069(10)
H28 H -0.085(3) -0.3936(22) 1.0453(17)
H29 H -0.0954(30) -0.2789(22) 1.0428(17)
H30 H 0.0133(30) -0.3276(22) 1.0681(17)
H31 H 0.1227(15) -0.0929(13) 0.7472(13)
H32 H 0.0312(19) -0.0054(13) 0.8573(14)
H33 H 0.1065(19) -0.0552(13) 0.9229(14)
H34 H 0.2806(18) -0.1810(13) 0.7811(16)
H35 H 0.1826(18) -0.2281(13) 0.8269(16)
H36 H 0.2616(18) -0.1600(13) 0.8758(16)
O2C* O -0.0664(9) -0.1961(9) 0.8011(6)
Sn1C* Sn -0.0885(1) -0.2453(1) 0.6610(1)

loop_
_atom_type_symbol
_atom_type_radius_bond
C 0.68
H 0.23
Cl 0.99
O 0.68
P 1.05
Sn 1.46
